data_1100206
loop_
_publ_author_name
'Chitsaz, S.'
'Folkerts, H.'
'Grebe, J.'
'Gr\"ob, T.'
'Harms, K.'
'Hiller, W.'
'Krieger, M.'
'Massa, W.'
'Merle, J.'
'M\"ohlen, M.'
'Neum\"uller, B.'
'Dehnicke, K.'

_publ_section_title
;
 Die Kristallstrukturen einer Serie von Verbindungen mit Kationen des Typs
 [R~3~PNH~2~]^+^, [R3PN(H)SiMe~3~]^+^ und [R3PN(SiMe~3~)~2~]^+^
;
_journal_coden_ASTM ZAACAB
_journal_issue 3
_journal_name_full
;
 Zeitschrift f\"ur Anorganische und Allgemeine Chemie
;
_journal_page_first 775
_journal_page_last 783
_journal_paper_doi 10.1002/(sici)1521-3749(200003)626:3<775::aid-zaac775>3.0.co;2-h
_journal_volume 626
_journal_year 2000
_chemical_formula_moiety '2(C6 H17 N1 P1 1+),H10 B10 2-'
_chemical_formula_sum 'C12 H44 B10 N2 P2'
_chemical_name_systematic
;
bis(Aminotriethylphosphonium) decahydro-closo-decaborate
;
_space_group_IT_number 14
_symmetry_cell_setting monoclinic
_symmetry_space_group_name_Hall '-P 2yn'
_symmetry_space_group_name_H-M 'P 1 21/n 1'
_cell_angle_alpha 90
_cell_angle_beta 96.34(1)
_cell_angle_gamma 90
_cell_formula_units_Z 4
_cell_length_a 8.093(1)
_cell_length_b 17.036(1)
_cell_length_c 18.001(2)
_cell_volume 2466.661
_diffrn_ambient_temperature 223
_exptl_crystal_colour colorless.
_exptl_crystal_density_diffrn 1.041
_exptl_crystal_description needles
_refine_ls_R_factor_gt 5.33
_refine_ls_wR_factor_gt 5.33
_cod_original_sg_symbol_H-M 'P 21/n'
_cod_database_code 1100206

loop_
_symmetry_equiv_pos_site_id
_symmetry_equiv_pos_as_xyz
1 x,y,z
2 1/2+x,1/2-y,1/2+z
3 -x,-y,-z
4 -1/2-x,-1/2+y,-1/2-z

loop_
_atom_site_label
_atom_site_type_symbol
_atom_site_fract_x
_atom_site_fract_y
_atom_site_fract_z
B1 B 0.1908(4) 0.73989(16) 0.13944(14)
H1 H 0.146(3) 0.7867(14) 0.0999(13)
B2 B 0.0835(4) 0.71639(17) 0.21214(14)
H2 H -0.029(3) 0.7401(14) 0.2282(13)
B3 B 0.1155(4) 0.63995(16) 0.15451(14)
H3 H 0.011(3) 0.6063(15) 0.1286(13)
B4 B 0.2947(4) 0.65591(15) 0.10354(14)
H4 H 0.284(3) 0.6435(13) 0.0400(12)
B5 B 0.2820(4) 0.74393(15) 0.23628(13)
H5 H 0.311(3) 0.7917(13) 0.2757(12)
B6 B 0.4129(4) 0.72880(15) 0.16208(14)
H6 H 0.490(3) 0.7761(14) 0.1476(13)
B7 B 0.4750(4) 0.63383(16) 0.15643(15)
H7 H 0.590(3) 0.6096(16) 0.1404(14)
B8 B 0.3065(4) 0.58803(15) 0.18298(14)
H8 H 0.306(3) 0.5247(15) 0.1853(13)
B9 B 0.2091(4) 0.64492(15) 0.25187(14)
H9 H 0.177(3) 0.6125(14) 0.3027(12)
B10 B 0.4247(4) 0.66131(16) 0.24149(14)
H10 H 0.514(3) 0.6551(12) 0.2913(12)
P1 P 0.78239(9) 0.71551(4) -0.02477(3)
N1 N 0.7695(4) 0.73328(14) 0.06339(11)
H11 H 0.859(3) 0.7304(14) 0.0902(14)
H12 H 0.682(4) 0.7140(16) 0.0791(15)
C1 C 0.8407(5) 0.61598(17) -0.04601(16)
H13 H 0.953(4) 0.6130(19) -0.0239(17)
H14 H 0.830(4) 0.6146(17) -0.1005(17)
C2 C 0.7322(7) 0.5532(2) -0.0187(2)
H15 H 0.759(5) 0.506(2) -0.033(2)
H16 H 0.721(4) 0.5569(19) 0.0341(19)
H17 H 0.618(5) 0.563(2) -0.044(2)
C3 C 0.9436(4) 0.77649(17) -0.05369(14)
H18 H 0.943(4) 0.7661(17) -0.1037(17)
H19 H 1.046(4) 0.7545(16) -0.0279(15)
C4 C 0.9316(6) 0.86336(19) -0.03719(19)
H20 H 1.026(4) 0.8914(19) -0.0522(18)
H21 H 0.843(6) 0.887(3) -0.066(2)
H22 H 0.929(4) 0.8729(17) 0.0131(18)
C5 C 0.5831(4) 0.7325(2) -0.07454(17)
H23 H 0.528(6) 0.680(3) -0.066(2)
H24 H 0.601(4) 0.7386(19) -0.1237(19)
C6 C 0.4847(5) 0.8005(2) -0.0497(2)
H25 H 0.379(5) 0.803(2) -0.0797(19)
H26 H 0.453(5) 0.789(2) -0.001(2)
H27 H 0.558(6) 0.849(3) -0.049(2)
P2 P 0.84690(9) 0.47413(4) 0.27887(3)
N2 N 0.8236(4) 0.56829(14) 0.28999(13)
H28 H 0.896(4) 0.5938(17) 0.2767(16)
H29 H 0.725(4) 0.5856(17) 0.2758(15)
C7 C 0.7062(4) 0.42412(18) 0.33301(17)
H30 H 0.738(4) 0.3703(17) 0.3330(15)
H31 H 0.740(3) 0.4442(16) 0.3814(16)
C8 C 0.5255(5) 0.4402(2) 0.3096(2)
H32 H 0.454(5) 0.411(2) 0.339(2)
H33 H 0.487(5) 0.425(3) 0.256(3)
H34 H 0.497(4) 0.499(2) 0.3144(19)
C9 C 0.8042(5) 0.44403(18) 0.18284(16)
H35 H 0.701(4) 0.4690(18) 0.1617(17)
H36 H 0.901(4) 0.4636(18) 0.1611(17)
C10 C 0.7989(5) 0.3556(2) 0.1704(2)
H37 H 0.776(4) 0.3430(19) 0.117(2)
H38 H 0.710(5) 0.329(2) 0.1976(18)
H39 H 0.928(6) 0.331(3) 0.196(2)
C11 C 1.0557(4) 0.44995(16) 0.31200(16)
H40 H 1.072(3) 0.3966(17) 0.2995(14)
H41 H 1.119(4) 0.4815(16) 0.2850(15)
C12 C 1.1010(5) 0.4619(2) 0.39500(19)
H42 H 1.211(5) 0.453(2) 0.412(2)
H43 H 1.035(4) 0.429(2) 0.4242(18)
H44 H 1.076(4) 0.5110(19) 0.4129(16)

loop_
_atom_type_symbol
_atom_type_radius_bond
C 0.68
H 0.23
B 0.83
N 0.68
P 1.05
